data_7045953
loop_
_publ_author_name
'Oschmann, W.'
'Borner, C.'
'Kleeberg, C.'

_publ_section_title
;
 Unsymmetrical diborane(4) derivatives by copper mediated B-B coupling.
;
_journal_issue 15
_journal_name_full 'Dalton transactions (Cambridge, England : 2003)'
_journal_page_first 5318
_journal_page_last 5327
_journal_paper_doi 10.1039/c8dt00627j
_journal_volume 47
_journal_year 2018
_chemical_formula_moiety 'C10 H14 B2 N2 O2'
_chemical_formula_sum 'C10 H14 B2 N2 O2'
_chemical_formula_weight 215.85
_space_group_crystal_system monoclinic
_space_group_IT_number 14
_space_group_name_Hall '-P 2ybc'
_space_group_name_H-M_alt 'P 1 21/c 1'
_symmetry_space_group_name_Hall '-P 2ybc'
_symmetry_space_group_name_H-M 'P 1 21/c 1'
_atom_sites_solution_hydrogens geom
_atom_sites_solution_primary iterative
_atom_sites_solution_secondary difmap
_audit_creation_method SHELXL-2017/1
_audit_update_record
;
2018-01-30 deposited with the CCDC.
2018-03-13 downloaded from the CCDC.
;
_cell_angle_alpha 90
_cell_angle_beta 105.723(9)
_cell_angle_gamma 90
_cell_formula_units_Z 8
_cell_length_a 7.2191(6)
_cell_length_b 24.3579(12)
_cell_length_c 12.5548(11)
_cell_measurement_reflns_used 8101
_cell_measurement_temperature 100(2)
_cell_measurement_theta_max 75.42
_cell_measurement_theta_min 5.13
_cell_volume 2125.1(3)
_computing_cell_refinement
;
 CrysAlisPro 1.171.38.43 (Rigaku Oxford Diffraction, 2015)
;
_computing_data_collection
;
 CrysAlisPro 1.171.38.43 (Rigaku Oxford Diffraction, 2015)
;
_computing_data_reduction
;
 CrysAlisPro 1.171.38.43 (Rigaku Oxford Diffraction, 2015)
;
_computing_molecular_graphics
;
 K. Brandenburg, 2017, Diamond 4.4.1, Crystal Impact GbR, Bonn, Germany.
;
_computing_publication_material
;
 WinGX v2014.1 (L. J. Farrugia, J. Appl. Cryst., 2012, 45, 849-854.)
;
_computing_structure_refinement
;
 SHELXL-2017/1 (G. M. Sheldrick, Acta Cryst., 2015, A71, 3--8)
;
_computing_structure_solution
;
 SHELXT (Ver. 2014/5) (G. M. Sheldrick, Acta Cryst., 2015, A71, 3--8)
;
_diffrn_ambient_environment N~2~
_diffrn_ambient_temperature 100(2)
_diffrn_detector 'CCD plate'
_diffrn_detector_area_resol_mean 10.3543
_diffrn_detector_type Atlas
_diffrn_measured_fraction_theta_full 0.997
_diffrn_measured_fraction_theta_max 0.997
_diffrn_measurement_device 'four-circle diffractometer'
_diffrn_measurement_device_type 'Oxford Diffraction, Xcalibur, Atlas, Nova'
_diffrn_measurement_method \w-scan
_diffrn_radiation_monochromator mirror
_diffrn_radiation_type CuK\a
_diffrn_radiation_wavelength 1.54184
_diffrn_reflns_av_R_equivalents 0.0541
_diffrn_reflns_av_unetI/netI 0.0204
_diffrn_reflns_Laue_measured_fraction_full 0.997
_diffrn_reflns_Laue_measured_fraction_max 0.997
_diffrn_reflns_limit_h_max 8
_diffrn_reflns_limit_h_min -8
_diffrn_reflns_limit_k_max 29
_diffrn_reflns_limit_k_min -29
_diffrn_reflns_limit_l_max 15
_diffrn_reflns_limit_l_min -15
_diffrn_reflns_number 41158
_diffrn_reflns_point_group_measured_fraction_full 0.997
_diffrn_reflns_point_group_measured_fraction_max 0.997
_diffrn_reflns_theta_full 67.684
_diffrn_reflns_theta_max 69.989
_diffrn_reflns_theta_min 3.629
_diffrn_source 'micro-focus sealed X-ray tube'
_diffrn_source_type 'Nova (Cu) X-ray Source'
_exptl_absorpt_coefficient_mu 0.732
_exptl_absorpt_correction_T_max 1.0000
_exptl_absorpt_correction_T_min 0.5789
_exptl_absorpt_correction_type multi-scan
_exptl_absorpt_process_details
;
 CrysAlisPro 1.171.38.46 (Rigaku Oxford Diffraction, 2015)
 Empirical absorption correction using spherical harmonics,
 implemented in SCALE3 ABSPACK scaling algorithm.
;
_exptl_crystal_colour 'clear colourless'
_exptl_crystal_density_diffrn 1.349
_exptl_crystal_description 'fragment of block'
_exptl_crystal_F_000 912
_exptl_crystal_recrystallization_method
;
 Evaporation of THF solution at ambient temperature.
;
_exptl_crystal_size_max 0.222
_exptl_crystal_size_mid 0.126
_exptl_crystal_size_min 0.125
_refine_diff_density_max 0.261
_refine_diff_density_min -0.371
_refine_diff_density_rms 0.062
_refine_ls_extinction_method none
_refine_ls_goodness_of_fit_ref 1.137
_refine_ls_hydrogen_treatment constr
_refine_ls_matrix_type full
_refine_ls_number_parameters 395
_refine_ls_number_reflns 4018
_refine_ls_number_restraints 102
_refine_ls_restrained_S_all 1.124
_refine_ls_R_factor_all 0.0720
_refine_ls_R_factor_gt 0.0584
_refine_ls_shift/su_max 0.000
_refine_ls_shift/su_mean 0.000
_refine_ls_structure_factor_coef Fsqd
_refine_ls_weighting_details 'w=1/[\s^2^(Fo^2^)+(0.0658P)^2^+2.0060P] where P=(Fo^2^+2Fc^2^)/3'
_refine_ls_weighting_scheme calc
_refine_ls_wR_factor_gt 0.1543
_refine_ls_wR_factor_ref 0.1641
_reflns_number_gt 3181
_reflns_number_total 4018
_reflns_threshold_expression 'I > 2\s(I)'
_cod_data_source_file c8dt00627j2.cif
_cod_data_source_block wo16wo2
_cod_depositor_comments 'Adding full bibliography for 7045941--7045953.cif.'
_cod_database_code 7045953
_shelx_shelxl_version_number 2017/1
_shelx_space_group_comment
;
The symmetry employed for this shelxl refinement is uniquely defined
by the following loop, which should always be used as a source of
symmetry information in preference to the above space-group names.
They are only intended as comments.
;

loop_
_space_group_symop_operation_xyz
'x, y, z'
'-x, y+1/2, -z+1/2'
'-x, -y, -z'
'x, -y-1/2, z-1/2'

loop_
_atom_site_label
_atom_site_type_symbol
_atom_site_fract_x
_atom_site_fract_y
_atom_site_fract_z
_atom_site_U_iso_or_equiv
_atom_site_adp_type
_atom_site_occupancy
_atom_site_site_symmetry_order
_atom_site_calc_flag
_atom_site_refinement_flags_posn
_atom_site_refinement_flags_adp
_atom_site_refinement_flags_occupancy
_atom_site_disorder_assembly
_atom_site_disorder_group
C1 C 1.0042(5) 0.50569(11) 0.7979(3) 0.0218(7) Uani 0.951(3) 1 d D . P A 1
C2 C 1.0063(9) 0.50565(14) 0.6877(3) 0.0223(6) Uani 0.951(3) 1 d D . P A 1
C3 C 1.0778(3) 0.54973(9) 0.6408(2) 0.0239(5) Uani 0.951(3) 1 d D . P A 1
H3 H 1.078873 0.549717 0.565341 0.029 Uiso 0.951(3) 1 calc R U P A 1
C4 C 1.1485(3) 0.59444(9) 0.7112(2) 0.0252(5) Uani 0.951(3) 1 d D . P A 1
H4 H 1.200161 0.625267 0.682802 0.030 Uiso 0.951(3) 1 calc R U P A 1
C5 C 1.1446(3) 0.59457(9) 0.8205(2) 0.0263(5) Uani 0.951(3) 1 d D . P A 1
H5 H 1.193265 0.625459 0.865644 0.032 Uiso 0.951(3) 1 calc R U P A 1
C6 C 1.0699(3) 0.54975(9) 0.8664(2) 0.0241(5) Uani 0.951(3) 1 d D . P A 1
H6 H 1.064964 0.549925 0.941229 0.029 Uiso 0.951(3) 1 calc R U P A 1
C7 C 0.9321(4) 0.26368(9) 0.8019(2) 0.0238(5) Uani 0.951(3) 1 d D . P A 1
H7A H 0.840997 0.234692 0.810329 0.029 Uiso 0.951(3) 1 calc R U P A 1
H7B H 1.056044 0.258005 0.858502 0.029 Uiso 0.951(3) 1 calc R U P A 1
C8 C 0.9607(4) 0.26222(9) 0.6867(2) 0.0246(5) Uani 0.951(3) 1 d D . P A 1
H8A H 1.076529 0.240739 0.685519 0.030 Uiso 0.951(3) 1 calc R U P A 1
H8B H 0.847274 0.246236 0.632765 0.030 Uiso 0.951(3) 1 calc R U P A 1
C9 C 0.9235(4) 0.33939(11) 0.9310(2) 0.0241(7) Uani 0.951(3) 1 d D . P A 1
H9A H 0.867615 0.375380 0.938466 0.036 Uiso 0.951(3) 1 calc R U P A 1
H9B H 1.064056 0.342400 0.950859 0.036 Uiso 0.951(3) 1 calc R U P A 1
H9C H 0.885879 0.313060 0.980385 0.036 Uiso 0.951(3) 1 calc R U P A 1
C10 C 1.0444(6) 0.33312(16) 0.5641(3) 0.0320(7) Uani 0.951(3) 1 d D . P A 1
H10A H 1.170408 0.316501 0.569962 0.048 Uiso 0.951(3) 1 calc R U P A 1
H10B H 1.053253 0.373010 0.556535 0.048 Uiso 0.951(3) 1 calc R U P A 1
H10C H 0.949895 0.318317 0.499011 0.048 Uiso 0.951(3) 1 calc R U P A 1
B1 B 0.8668(4) 0.42571(10) 0.7196(2) 0.0220(5) Uani 0.951(3) 1 d D . P A 1
B2 B 0.9165(4) 0.35611(10) 0.7297(2) 0.0213(5) Uani 0.951(3) 1 d D . P A 1
N1 N 0.8515(3) 0.32005(7) 0.81398(16) 0.0218(4) Uani 0.951(3) 1 d D . P A 1
N2 N 0.9846(3) 0.32057(8) 0.66284(17) 0.0237(4) Uani 0.951(3) 1 d D . P A 1
O1 O 0.9308(2) 0.45733(6) 0.82502(14) 0.0222(4) Uani 0.951(3) 1 d D . P A 1
O2 O 0.9356(2) 0.45742(6) 0.63701(14) 0.0232(4) Uani 0.951(3) 1 d D . P A 1
C11 C 0.4755(4) 0.24225(10) 0.7018(3) 0.0225(7) Uani 0.951(3) 1 d D . P A 1
C12 C 0.4742(6) 0.24319(12) 0.8128(3) 0.0224(6) Uani 0.951(3) 1 d D . P A 1
C13 C 0.4078(3) 0.19906(9) 0.8614(2) 0.0251(5) Uani 0.951(3) 1 d D . P A 1
H13 H 0.406018 0.199682 0.936777 0.030 Uiso 0.951(3) 1 calc R U P A 1
C14 C 0.3428(3) 0.15308(9) 0.7930(2) 0.0278(5) Uani 0.951(3) 1 d D . P A 1
H14 H 0.294919 0.122038 0.822906 0.033 Uiso 0.951(3) 1 calc R U P A 1
C15 C 0.3473(3) 0.15214(9) 0.6840(2) 0.0276(5) Uani 0.951(3) 1 d D . P A 1
H15 H 0.302770 0.120428 0.640512 0.033 Uiso 0.951(3) 1 calc R U P A 1
C16 C 0.4163(3) 0.19716(9) 0.6354(2) 0.0244(5) Uani 0.951(3) 1 d D . P A 1
H16 H 0.421762 0.196389 0.560672 0.029 Uiso 0.951(3) 1 calc R U P A 1
C17 C 0.5438(4) 0.48483(9) 0.6919(2) 0.0240(5) Uani 0.951(3) 1 d D . P A 1
H17A H 0.420114 0.490310 0.634966 0.029 Uiso 0.951(3) 1 calc R U P A 1
H17B H 0.635024 0.513748 0.683218 0.029 Uiso 0.951(3) 1 calc R U P A 1
C18 C 0.5145(4) 0.48663(9) 0.8074(2) 0.0252(5) Uani 0.951(3) 1 d D . P A 1
H18A H 0.627785 0.502671 0.861321 0.030 Uiso 0.951(3) 1 calc R U P A 1
H18B H 0.398656 0.508200 0.808156 0.030 Uiso 0.951(3) 1 calc R U P A 1
C19 C 0.5546(5) 0.40896(13) 0.5639(3) 0.0257(8) Uani 0.951(3) 1 d D . P A 1
H19A H 0.606972 0.372329 0.557958 0.039 Uiso 0.951(3) 1 calc R U P A 1
H19B H 0.597461 0.434398 0.515018 0.039 Uiso 0.951(3) 1 calc R U P A 1
H19C H 0.413654 0.407252 0.542270 0.039 Uiso 0.951(3) 1 calc R U P A 1
C20 C 0.4257(5) 0.41656(11) 0.9291(2) 0.0272(7) Uani 0.951(3) 1 d D . P A 1
H20A H 0.295702 0.431234 0.919025 0.041 Uiso 0.951(3) 1 calc R U P A 1
H20B H 0.513521 0.433591 0.994100 0.041 Uiso 0.951(3) 1 calc R U P A 1
H20C H 0.424258 0.376723 0.939767 0.041 Uiso 0.951(3) 1 calc R U P A 1
B3 B 0.6083(4) 0.32339(10) 0.7769(2) 0.0226(5) Uani 0.951(3) 1 d D . P A 1
B4 B 0.5587(4) 0.39273(11) 0.7654(2) 0.0217(5) Uani 0.951(3) 1 d D . P A 1
N3 N 0.6243(3) 0.42870(7) 0.68113(16) 0.0216(4) Uani 0.951(3) 1 d D . P A 1
N4 N 0.4903(3) 0.42858(7) 0.83175(17) 0.0228(4) Uani 0.951(3) 1 d D . P A 1
O3 O 0.5433(2) 0.29110(6) 0.67253(14) 0.0225(4) Uani 0.951(3) 1 d D . P A 1
O4 O 0.5421(3) 0.29223(6) 0.86121(14) 0.0239(4) Uani 0.951(3) 1 d D . P A 1
C1A C -0.01(2) 0.507(3) 0.702(5) 0.019(4) Uiso 0.049(3) 1 d D U P A 2
C2A C -0.026(14) 0.5041(19) 0.810(3) 0.019(4) Uiso 0.049(3) 1 d D U P A 2
C3A C -0.093(6) 0.5481(11) 0.860(2) 0.019(4) Uiso 0.049(3) 1 d D U P A 2
H3A H -0.098636 0.546574 0.934641 0.023 Uiso 0.049(3) 1 calc R U P A 2
C4A C -0.152(6) 0.5948(11) 0.794(2) 0.019(4) Uiso 0.049(3) 1 d D U P A 2
H4A H -0.200623 0.625594 0.824105 0.023 Uiso 0.049(3) 1 calc R U P A 2
C5A C -0.142(6) 0.5971(11) 0.685(2) 0.019(4) Uiso 0.049(3) 1 d D U P A 2
H5A H -0.180169 0.629593 0.643240 0.023 Uiso 0.049(3) 1 calc R U P A 2
C6A C -0.076(6) 0.5516(11) 0.637(2) 0.019(4) Uiso 0.049(3) 1 d D U P A 2
H6A H -0.076600 0.551976 0.560789 0.023 Uiso 0.049(3) 1 calc R U P A 2
C7A C 0.057(6) 0.2614(10) 0.693(3) 0.019(4) Uiso 0.049(3) 1 d D U P A 2
H7A1 H -0.063912 0.253448 0.635877 0.023 Uiso 0.049(3) 1 calc R U P A 2
H7A2 H 0.155210 0.233813 0.687713 0.023 Uiso 0.049(3) 1 calc R U P A 2
C8A C 0.026(7) 0.2613(10) 0.808(3) 0.019(4) Uiso 0.049(3) 1 d D U P A 2
H8A1 H -0.087930 0.238961 0.809140 0.023 Uiso 0.049(3) 1 calc R U P A 2
H8A2 H 0.139960 0.246634 0.863119 0.023 Uiso 0.049(3) 1 calc R U P A 2
C9A C 0.057(9) 0.339(3) 0.564(3) 0.019(4) Uiso 0.049(3) 1 d D U P A 2
H9A1 H -0.080731 0.347153 0.546719 0.029 Uiso 0.049(3) 1 calc R U P A 2
H9A2 H 0.080547 0.311353 0.513066 0.029 Uiso 0.049(3) 1 calc R U P A 2
H9A3 H 0.126442 0.373134 0.555372 0.029 Uiso 0.049(3) 1 calc R U P A 2
C10A C -0.114(9) 0.331(2) 0.907(4) 0.019(4) Uiso 0.049(3) 1 d D U P A 2
H10D H -0.238135 0.312526 0.884897 0.029 Uiso 0.049(3) 1 calc R U P A 2
H10E H -0.135230 0.371148 0.909198 0.029 Uiso 0.049(3) 1 calc R U P A 2
H10F H -0.042101 0.318872 0.981196 0.029 Uiso 0.049(3) 1 calc R U P A 2
B1A B 0.114(3) 0.4249(8) 0.7763(19) 0.019(4) Uiso 0.049(3) 1 d D U P A 2
B2A B 0.067(5) 0.3553(8) 0.765(2) 0.019(4) Uiso 0.049(3) 1 d D U P A 2
N1A N 0.128(3) 0.3193(9) 0.6799(18) 0.019(4) Uiso 0.049(3) 1 d D U P A 2
N2A N -0.005(5) 0.3195(9) 0.830(2) 0.019(4) Uiso 0.049(3) 1 d D U P A 2
O1A O 0.052(4) 0.4568(9) 0.6713(17) 0.019(4) Uiso 0.049(3) 1 d D U P A 2
O2A O 0.048(4) 0.4561(9) 0.8597(18) 0.019(4) Uiso 0.049(3) 1 d D U P A 2
C11A C 0.496(15) 0.243(2) 0.796(4) 0.019(4) Uiso 0.049(3) 1 d D U P A 2
C12A C 0.511(12) 0.2440(17) 0.688(3) 0.019(4) Uiso 0.049(3) 1 d D U P A 2
C13A C 0.577(6) 0.1996(11) 0.640(2) 0.019(4) Uiso 0.049(3) 1 d D U P A 2
H13A H 0.581943 0.200054 0.565140 0.023 Uiso 0.049(3) 1 calc R U P A 2
C14A C 0.638(6) 0.1537(12) 0.710(2) 0.019(4) Uiso 0.049(3) 1 d D U P A 2
H14A H 0.677299 0.121347 0.679374 0.023 Uiso 0.049(3) 1 calc R U P A 2
C15A C 0.642(6) 0.1547(12) 0.821(2) 0.019(4) Uiso 0.049(3) 1 d D U P A 2
H15A H 0.699034 0.125030 0.867036 0.023 Uiso 0.049(3) 1 calc R U P A 2
C16A C 0.563(6) 0.1994(11) 0.866(2) 0.019(4) Uiso 0.049(3) 1 d D U P A 2
H16A H 0.557520 0.199397 0.940392 0.023 Uiso 0.049(3) 1 calc R U P A 2
C17A C 0.440(6) 0.4846(11) 0.806(3) 0.019(4) Uiso 0.049(3) 1 d D U P A 2
H17C H 0.569311 0.488394 0.858549 0.023 Uiso 0.049(3) 1 calc R U P A 2
H17D H 0.355636 0.514115 0.820867 0.023 Uiso 0.049(3) 1 calc R U P A 2
C18A C 0.450(7) 0.4860(10) 0.686(3) 0.019(4) Uiso 0.049(3) 1 d D U P A 2
H18C H 0.326703 0.498348 0.635499 0.023 Uiso 0.049(3) 1 calc R U P A 2
H18D H 0.554689 0.510499 0.677509 0.023 Uiso 0.049(3) 1 calc R U P A 2
C19A C 0.427(8) 0.406(2) 0.931(3) 0.019(4) Uiso 0.049(3) 1 d D U P A 2
H19D H 0.348450 0.373732 0.938604 0.029 Uiso 0.049(3) 1 calc R U P A 2
H19E H 0.416371 0.433724 0.985072 0.029 Uiso 0.049(3) 1 calc R U P A 2
H19F H 0.561343 0.394441 0.944411 0.029 Uiso 0.049(3) 1 calc R U P A 2
C20A C 0.580(13) 0.417(2) 0.578(6) 0.019(4) Uiso 0.049(3) 1 d D U P A 2
H20D H 0.711417 0.431812 0.598591 0.029 Uiso 0.049(3) 1 calc R U P A 2
H20E H 0.505805 0.435056 0.509483 0.029 Uiso 0.049(3) 1 calc R U P A 2
H20F H 0.582379 0.377717 0.566982 0.029 Uiso 0.049(3) 1 calc R U P A 2
B3A B 0.372(3) 0.3243(8) 0.717(2) 0.019(4) Uiso 0.049(3) 1 d D U P A 2
B4A B 0.417(5) 0.3934(8) 0.729(2) 0.019(4) Uiso 0.049(3) 1 d D U P A 2
N3A N 0.356(3) 0.4287(9) 0.8163(18) 0.019(4) Uiso 0.049(3) 1 d D U P A 2
N4A N 0.490(5) 0.4292(9) 0.666(2) 0.019(4) Uiso 0.049(3) 1 d D U P A 2
O3A O 0.437(4) 0.2938(9) 0.8237(18) 0.019(4) Uiso 0.049(3) 1 d D U P A 2
O4A O 0.437(4) 0.2917(9) 0.6352(19) 0.019(4) Uiso 0.049(3) 1 d D U P A 2

loop_
_atom_site_aniso_label
_atom_site_aniso_U_11
_atom_site_aniso_U_22
_atom_site_aniso_U_33
_atom_site_aniso_U_23
_atom_site_aniso_U_13
_atom_site_aniso_U_12
C1 0.0200(18) 0.0155(11) 0.0312(14) 0.0032(9) 0.0090(9) 0.0007(9)
C2 0.0217(19) 0.0150(10) 0.0305(16) -0.0011(10) 0.0074(13) 0.0002(8)
C3 0.0243(12) 0.0175(11) 0.0320(13) 0.0025(9) 0.0111(9) 0.0009(8)
C4 0.0247(12) 0.0141(10) 0.0380(14) 0.0028(9) 0.0103(10) 0.0006(8)
C5 0.0247(12) 0.0148(11) 0.0399(14) -0.0027(9) 0.0098(10) -0.0001(8)
C6 0.0249(12) 0.0176(11) 0.0313(13) -0.0008(9) 0.0102(9) 0.0017(8)
C7 0.0266(12) 0.0130(11) 0.0332(14) 0.0015(9) 0.0102(10) 0.0025(9)
C8 0.0279(12) 0.0140(11) 0.0339(14) 0.0000(9) 0.0119(10) 0.0023(9)
C9 0.0288(15) 0.0213(13) 0.0218(15) -0.0020(9) 0.0062(12) -0.0027(10)
C10 0.0426(17) 0.0239(16) 0.0352(14) 0.0017(11) 0.0205(11) 0.0055(12)
B1 0.0220(13) 0.0183(12) 0.0281(13) -0.0010(10) 0.0106(10) -0.0010(9)
B2 0.0213(13) 0.0158(12) 0.0281(13) -0.0021(10) 0.0089(10) -0.0019(9)
N1 0.0258(11) 0.0133(9) 0.0283(11) -0.0004(7) 0.0105(8) 0.0003(7)
N2 0.0273(11) 0.0155(9) 0.0301(11) 0.0005(8) 0.0109(8) 0.0017(7)
O1 0.0254(9) 0.0149(8) 0.0290(9) 0.0003(6) 0.0119(7) -0.0027(6)
O2 0.0274(9) 0.0160(8) 0.0291(9) -0.0020(6) 0.0127(7) -0.0030(6)
C11 0.0202(17) 0.0156(11) 0.0323(14) 0.0024(9) 0.0080(9) 0.0003(9)
C12 0.0221(17) 0.0163(11) 0.0302(15) -0.0011(10) 0.0095(11) -0.0006(9)
C13 0.0251(12) 0.0178(11) 0.0344(13) 0.0037(9) 0.0117(9) 0.0017(9)
C14 0.0261(12) 0.0150(11) 0.0432(14) 0.0041(10) 0.0108(10) -0.0006(9)
C15 0.0274(12) 0.0135(10) 0.0412(14) -0.0028(9) 0.0084(10) -0.0005(9)
C16 0.0239(12) 0.0192(11) 0.0307(12) -0.0021(9) 0.0083(9) 0.0010(9)
C17 0.0249(12) 0.0145(11) 0.0342(14) 0.0023(9) 0.0109(10) 0.0021(8)
C18 0.0262(12) 0.0157(11) 0.0355(14) 0.0010(9) 0.0114(11) 0.0009(9)
C19 0.0286(18) 0.0214(15) 0.0267(16) -0.0006(10) 0.0069(14) -0.0044(11)
C20 0.0333(13) 0.0219(16) 0.0295(13) 0.0021(10) 0.0137(10) 0.0042(12)
B3 0.0248(13) 0.0143(11) 0.0304(14) 0.0003(10) 0.0103(10) 0.0001(9)
B4 0.0206(13) 0.0176(12) 0.0280(14) 0.0003(10) 0.0085(10) -0.0012(9)
N3 0.0243(11) 0.0122(9) 0.0299(11) -0.0001(7) 0.0099(8) 0.0011(7)
N4 0.0256(10) 0.0151(9) 0.0298(11) 0.0009(7) 0.0111(8) 0.0009(7)
O3 0.0256(9) 0.0145(7) 0.0298(9) 0.0000(6) 0.0114(7) -0.0028(6)
O4 0.0284(9) 0.0143(8) 0.0319(9) -0.0004(6) 0.0133(7) -0.0030(6)

loop_
_atom_type_symbol
_atom_type_description
_atom_type_scat_dispersion_real
_atom_type_scat_dispersion_imag
_atom_type_scat_source
C C 0.0181 0.0091 'International Tables Vol C Tables 4.2.6.8 and 6.1.1.4'
H H 0.0000 0.0000 'International Tables Vol C Tables 4.2.6.8 and 6.1.1.4'
B B 0.0090 0.0039 'International Tables Vol C Tables 4.2.6.8 and 6.1.1.4'
N N 0.0311 0.0180 'International Tables Vol C Tables 4.2.6.8 and 6.1.1.4'
O O 0.0492 0.0322 'International Tables Vol C Tables 4.2.6.8 and 6.1.1.4'

loop_
_geom_angle_atom_site_label_1
_geom_angle_atom_site_label_2
_geom_angle_atom_site_label_3
_geom_angle
O1 C1 C6 127.3(3)
O1 C1 C2 110.8(4)
C6 C1 C2 121.9(3)
O2 C2 C1 111.2(3)
O2 C2 C3 127.0(3)
C1 C2 C3 121.8(4)
C2 C3 C4 116.4(3)
C5 C4 C3 121.6(2)
C4 C5 C6 121.2(2)
C1 C6 C5 117.0(2)
N1 C7 C8 105.80(18)
N2 C8 C7 103.02(18)
O2 B1 O1 105.65(18)
O2 B1 N3 107.18(18)
O1 B1 N3 106.24(18)
O2 B1 B2 117.36(19)
O1 B1 B2 115.64(19)
N3 B1 B2 103.97(17)
N2 B2 N1 106.47(19)
N2 B2 B1 131.9(2)
N1 B2 B1 120.84(19)
C9 N1 C7 110.09(19)
C9 N1 B2 113.91(18)
C7 N1 B2 104.55(17)
C9 N1 B3 108.26(18)
C7 N1 B3 114.46(18)
B2 N1 B3 105.63(17)
B2 N2 C10 128.5(2)
B2 N2 C8 113.5(2)
C10 N2 C8 117.1(2)
C1 O1 B1 105.7(2)
C2 O2 B1 106.00(18)
O3 C11 C16 127.2(3)
O3 C11 C12 110.6(3)
C16 C11 C12 122.2(3)
O4 C12 C13 127.4(3)
O4 C12 C11 111.0(2)
C13 C12 C11 121.6(3)
C12 C13 C14 116.5(3)
C15 C14 C13 121.6(2)
C14 C15 C16 121.5(2)
C11 C16 C15 116.6(2)
N3 C17 C18 105.55(18)
N4 C18 C17 103.08(18)
O4 B3 O3 105.77(18)
O4 B3 N1 106.86(18)
O3 B3 N1 105.81(18)
O4 B3 B4 117.5(2)
O3 B3 B4 115.74(19)
N1 B3 B4 104.26(17)
N4 B4 N3 106.24(19)
N4 B4 B3 131.7(2)
N3 B4 B3 121.2(2)
C19 N3 C17 110.1(2)
C19 N3 B4 114.01(19)
C17 N3 B4 104.88(18)
C19 N3 B1 108.3(2)
C17 N3 B1 114.14(18)
B4 N3 B1 105.45(17)
B4 N4 C20 128.8(2)
B4 N4 C18 113.5(2)
C20 N4 C18 117.0(2)
C11 O3 B3 105.8(2)
C12 O4 B3 106.00(18)
C6A C1A O1A 128(2)
C6A C1A C2A 121(2)
O1A C1A C2A 111(2)
O2A C2A C1A 110.9(17)
O2A C2A C3A 126(2)
C1A C2A C3A 122(2)
C2A C3A C4A 116(2)
C5A C4A C3A 122(2)
C4A C5A C6A 121(2)
C1A C6A C5A 118(2)
C8A C7A N1A 104.2(16)
N2A C8A C7A 104.2(17)
O2A B1A O1A 106.5(14)
O2A B1A N3A 105.5(17)
O1A B1A N3A 105.9(17)
O2A B1A B2A 118.1(16)
O1A B1A B2A 115.6(17)
N3A B1A B2A 104.1(15)
N2A B2A N1A 105.9(14)
N2A B2A B1A 131.7(17)
N1A B2A B1A 122.1(15)
C9A N1A C7A 112(2)
C9A N1A B2A 114(3)
C7A N1A B2A 106.6(14)
C9A N1A B3A 107(2)
C7A N1A B3A 112.7(19)
B2A N1A B3A 103.9(16)
B2A N2A C10A 129(2)
B2A N2A C8A 113.3(16)
C10A N2A C8A 117(2)
C1A O1A B1A 104.5(17)
C2A O2A B1A 106.1(16)
C16A C11A O3A 128(2)
C16A C11A C12A 122(2)
O3A C11A C12A 110(2)
O4A C12A C13A 126(2)
O4A C12A C11A 111.5(17)
C13A C12A C11A 122(2)
C12A C13A C14A 116(2)
C15A C14A C13A 122(2)
C14A C15A C16A 121(2)
C11A C16A C15A 117(2)
N3A C17A C18A 103.3(17)
N4A C18A C17A 102.4(18)
O4A B3A O3A 106.0(14)
O4A B3A N1A 105.8(17)
O3A B3A N1A 105.3(17)
O4A B3A B4A 120.2(17)
O3A B3A B4A 113.8(17)
N1A B3A B4A 104.5(15)
N4A B4A N3A 106.5(14)
N4A B4A B3A 131.5(17)
N3A B4A B3A 121.7(15)
C19A N3A C17A 112(2)
C19A N3A B4A 112(2)
C17A N3A B4A 104.1(15)
C19A N3A B1A 109(2)
C17A N3A B1A 115.6(19)
B4A N3A B1A 103.4(16)
B4A N4A C20A 129(3)
B4A N4A C18A 112.2(17)
C20A N4A C18A 118(2)
C11A O3A B3A 105.4(16)
C12A O4A B3A 105.9(16)

loop_
_geom_bond_atom_site_label_1
_geom_bond_atom_site_label_2
_geom_bond_distance
C1 O1 1.372(3)
C1 C6 1.376(4)
C1 C2 1.388(4)
C2 O2 1.367(6)
C2 C3 1.389(5)
C3 C4 1.408(3)
C4 C5 1.380(4)
C5 C6 1.408(3)
C7 N1 1.515(3)
C7 C8 1.515(4)
C8 N2 1.472(3)
C9 N1 1.496(3)
C10 N2 1.452(4)
B1 O2 1.482(3)
B1 O1 1.492(3)
B1 N3 1.687(3)
B1 B2 1.730(3)
B2 N2 1.386(3)
B2 N1 1.543(3)
N1 B3 1.693(3)
C11 O3 1.374(3)
C11 C16 1.375(4)
C11 C12 1.396(4)
C12 O4 1.369(4)
C12 C13 1.384(4)
C13 C14 1.412(3)
C14 C15 1.379(4)
C15 C16 1.410(3)
C17 N3 1.506(3)
C17 C18 1.522(4)
C18 N4 1.467(3)
C19 N3 1.499(3)
C20 N4 1.451(4)
B3 O4 1.483(3)
B3 O3 1.491(3)
B3 B4 1.724(3)
B4 N4 1.387(3)
B4 N3 1.543(3)
C1A C6A 1.377(18)
C1A O1A 1.385(19)
C1A C2A 1.386(19)
C2A O2A 1.367(19)
C2A C3A 1.395(18)
C3A C4A 1.406(19)
C4A C5A 1.384(19)
C5A C6A 1.410(19)
C7A C8A 1.516(19)
C7A N1A 1.524(18)
C8A N2A 1.472(18)
C9A N1A 1.490(19)
C10A N2A 1.439(19)
B1A O2A 1.471(18)
B1A O1A 1.490(18)
B1A N3A 1.681(18)
B1A B2A 1.730(17)
B2A N2A 1.385(17)
B2A N1A 1.533(17)
N1A B3A 1.702(18)
C11A C16A 1.374(18)
C11A O3A 1.385(19)
C11A C12A 1.390(19)
C12A O4A 1.373(18)
C12A C13A 1.386(18)
C13A C14A 1.413(19)
C14A C15A 1.386(19)
C15A C16A 1.417(19)
C17A N3A 1.510(18)
C17A C18A 1.533(19)
C18A N4A 1.450(19)
C19A N3A 1.501(19)
C20A N4A 1.449(19)
B3A O4A 1.471(18)
B3A O3A 1.490(18)
B3A B4A 1.714(17)
B4A N4A 1.379(17)
B4A N3A 1.546(17)

loop_
_geom_torsion_atom_site_label_1
_geom_torsion_atom_site_label_2
_geom_torsion_atom_site_label_3
_geom_torsion_atom_site_label_4
_geom_torsion
O1 C1 C2 O2 -0.3(5)
C6 C1 C2 O2 179.5(3)
O1 C1 C2 C3 -178.7(3)
C6 C1 C2 C3 1.1(6)
O2 C2 C3 C4 -178.0(4)
C1 C2 C3 C4 0.1(5)
C2 C3 C4 C5 -0.8(4)
C3 C4 C5 C6 0.2(4)
O1 C1 C6 C5 178.1(2)
C2 C1 C6 C5 -1.7(4)
C4 C5 C6 C1 1.1(3)
N1 C7 C8 N2 25.4(3)
O2 B1 B2 N2 -11.8(4)
O1 B1 B2 N2 -137.6(3)
N3 B1 B2 N2 106.3(3)
O2 B1 B2 N1 179.6(2)
O1 B1 B2 N1 53.8(3)
N3 B1 B2 N1 -62.3(3)
C8 C7 N1 C9 -146.1(2)
C8 C7 N1 B2 -23.4(2)
C8 C7 N1 B3 91.7(2)
N2 B2 N1 C9 132.4(2)
B1 B2 N1 C9 -56.4(3)
N2 B2 N1 C7 12.2(2)
B1 B2 N1 C7 -176.6(2)
N2 B2 N1 B3 -108.9(2)
B1 B2 N1 B3 62.3(2)
N1 B2 N2 C10 173.2(3)
B1 B2 N2 C10 3.4(5)
N1 B2 N2 C8 4.3(3)
B1 B2 N2 C8 -165.6(2)
C7 C8 N2 B2 -18.8(3)
C7 C8 N2 C10 170.9(3)
C6 C1 O1 B1 175.5(3)
C2 C1 O1 B1 -4.6(3)
O2 B1 O1 C1 7.5(2)
N3 B1 O1 C1 -106.1(2)
B2 B1 O1 C1 139.1(2)
C1 C2 O2 B1 5.2(4)
C3 C2 O2 B1 -176.5(4)
O1 B1 O2 C2 -7.7(3)
N3 B1 O2 C2 105.3(3)
B2 B1 O2 C2 -138.3(3)
O3 C11 C12 O4 -0.5(4)
C16 C11 C12 O4 179.1(2)
O3 C11 C12 C13 178.5(3)
C16 C11 C12 C13 -1.9(5)
O4 C12 C13 C14 179.2(3)
C11 C12 C13 C14 0.4(4)
C12 C13 C14 C15 0.6(4)
C13 C14 C15 C16 -0.2(4)
O3 C11 C16 C15 -178.3(2)
C12 C11 C16 C15 2.2(4)
C14 C15 C16 C11 -1.2(3)
N3 C17 C18 N4 -25.6(2)
C9 N1 B3 O4 -53.7(2)
C7 N1 B3 O4 69.5(2)
B2 N1 B3 O4 -176.11(17)
C9 N1 B3 O3 -166.13(18)
C7 N1 B3 O3 -42.9(2)
B2 N1 B3 O3 71.5(2)
C9 N1 B3 B4 71.3(2)
C7 N1 B3 B4 -165.48(18)
B2 N1 B3 B4 -51.0(2)
O4 B3 B4 N4 10.9(4)
O3 B3 B4 N4 137.1(3)
N1 B3 B4 N4 -107.1(3)
O4 B3 B4 N3 179.2(2)
O3 B3 B4 N3 -54.6(3)
N1 B3 B4 N3 61.2(3)
C18 C17 N3 C19 146.7(2)
C18 C17 N3 B4 23.6(2)
C18 C17 N3 B1 -91.3(2)
N4 B4 N3 C19 -133.0(2)
B3 B4 N3 C19 56.1(3)
N4 B4 N3 C17 -12.5(2)
B3 B4 N3 C17 176.6(2)
N4 B4 N3 B1 108.4(2)
B3 B4 N3 B1 -62.6(2)
O2 B1 N3 C19 54.6(2)
O1 B1 N3 C19 167.21(19)
B2 B1 N3 C19 -70.3(2)
O2 B1 N3 C17 -68.4(2)
O1 B1 N3 C17 44.2(2)
B2 B1 N3 C17 166.66(18)
O2 B1 N3 B4 177.03(17)
O1 B1 N3 B4 -70.4(2)
B2 B1 N3 B4 52.1(2)
N3 B4 N4 C20 -174.7(3)
B3 B4 N4 C20 -5.1(4)
N3 B4 N4 C18 -4.2(3)
B3 B4 N4 C18 165.4(2)
C17 C18 N4 B4 18.9(3)
C17 C18 N4 C20 -169.5(2)
C16 C11 O3 B3 -173.6(2)
C12 C11 O3 B3 5.9(3)
O4 B3 O3 C11 -8.8(2)
N1 B3 O3 C11 104.3(2)
B4 B3 O3 C11 -140.8(2)
C13 C12 O4 B3 175.8(3)
C11 C12 O4 B3 -5.3(3)
O3 B3 O4 C12 8.6(3)
N1 B3 O4 C12 -103.8(2)
B4 B3 O4 C12 139.6(2)
C6A C1A C2A O2A -180(10)
O1A C1A C2A O2A 8(15)
C6A C1A C2A C3A -5(19)
O1A C1A C2A C3A -178(9)
O2A C2A C3A C4A 176(7)
C1A C2A C3A C4A 3(13)
C2A C3A C4A C5A -1(7)
C3A C4A C5A C6A 2(6)
O1A C1A C6A C5A 177(10)
C2A C1A C6A C5A 6(17)
C4A C5A C6A C1A -4(10)
N1A C7A C8A N2A 24(4)
O2A B1A B2A N2A -9(4)
O1A B1A B2A N2A -137(4)
N3A B1A B2A N2A 108(4)
O2A B1A B2A N1A 180(2)
O1A B1A B2A N1A 52(3)
N3A B1A B2A N1A -64(3)
C8A C7A N1A C9A -145(4)
C8A C7A N1A B2A -20(3)
C8A C7A N1A B3A 94(3)
N2A B2A N1A C9A 132(3)
B1A B2A N1A C9A -55(4)
N2A B2A N1A C7A 8(3)
B1A B2A N1A C7A -179(3)
N2A B2A N1A B3A -112(3)
B1A B2A N1A B3A 62(3)
N1A B2A N2A C10A -167(5)
B1A B2A N2A C10A 20(7)
N1A B2A N2A C8A 8(4)
B1A B2A N2A C8A -164(3)
C7A C8A N2A B2A -21(5)
C7A C8A N2A C10A 155(4)
C6A C1A O1A B1A 177(12)
C2A C1A O1A B1A -11(12)
O2A B1A O1A C1A 10(7)
N3A B1A O1A C1A -102(7)
B2A B1A O1A C1A 143(7)
C1A C2A O2A B1A -1(10)
C3A C2A O2A B1A -175(8)
O1A B1A O2A C2A -6(5)
N3A B1A O2A C2A 107(5)
B2A B1A O2A C2A -138(5)
C16A C11A C12A O4A -179(8)
O3A C11A C12A O4A -9(11)
C16A C11A C12A C13A 6(15)
O3A C11A C12A C13A 176(7)
O4A C12A C13A C14A -177(6)
C11A C12A C13A C14A -3(11)
C12A C13A C14A C15A -4(7)
C13A C14A C15A C16A 8(6)
O3A C11A C16A C15A -170(8)
C12A C11A C16A C15A -3(12)
C14A C15A C16A C11A -4(8)
N3A C17A C18A N4A -33(4)
C9A N1A B3A O4A -57(3)
C7A N1A B3A O4A 66.8(19)
B2A N1A B3A O4A -178.2(16)
C9A N1A B3A O3A -169(3)
C7A N1A B3A O3A -45.2(19)
B2A N1A B3A O3A 69.8(17)
C9A N1A B3A B4A 71(3)
C7A N1A B3A B4A -165.4(17)
B2A N1A B3A B4A -50.3(18)
O4A B3A B4A N4A 8(5)
O3A B3A B4A N4A 136(4)
N1A B3A B4A N4A -110(4)
O4A B3A B4A N3A -178(2)
O3A B3A B4A N3A -51(3)
N1A B3A B4A N3A 63(3)
C18A C17A N3A C19A 149(3)
C18A C17A N3A B4A 27(3)
C18A C17A N3A B1A -85(3)
N4A B4A N3A C19A -132(3)
B3A B4A N3A C19A 53(4)
N4A B4A N3A C17A -11(3)
B3A B4A N3A C17A 174(3)
N4A B4A N3A B1A 110(3)
B3A B4A N3A B1A -64(3)
O2A B1A N3A C19A 58(3)
O1A B1A N3A C19A 171(3)
B2A B1A N3A C19A -67(3)
O2A B1A N3A C17A -69(2)
O1A B1A N3A C17A 43(2)
B2A B1A N3A C17A 165.7(17)
O2A B1A N3A B4A 177.6(16)
O1A B1A N3A B4A -69.7(17)
B2A B1A N3A B4A 52.6(17)
N3A B4A N4A C20A 175(6)
B3A B4A N4A C20A -11(8)
N3A B4A N4A C18A -11(4)
B3A B4A N4A C18A 163(3)
C17A C18A N4A B4A 29(4)
C17A C18A N4A C20A -157(5)
C16A C11A O3A B3A -178(9)
C12A C11A O3A B3A 13(9)
O4A B3A O3A C11A -12(5)
N1A B3A O3A C11A 100(5)
B4A B3A O3A C11A -146(5)
C13A C12A O4A B3A 176(7)
C11A C12A O4A B3A 1(8)
O3A B3A O4A C12A 7(5)
N1A B3A O4A C12A -105(4)
B4A B3A O4A C12A 137(4)
